data_9000609
loop_
_publ_author_name
'Ohashi, Y.'
'Finger, L. W.'

_publ_section_title
;The role of octahedral cations in pyroxenoid crystal chemistry. I. Bustamite,
 wollastonite, and the pectolite-schizolite-serandite series sample Mn-WO,
 from Broken Hill, New South Wales, Australia
;
_journal_name_full 'American Mineralogist'
_journal_page_first 274
_journal_page_last 288
_journal_volume 63
_journal_year 1978
_chemical_formula_sum 'Ca0.96 Mn0.04 O3 Si'
_chemical_name_mineral Wollastonite
_space_group_IT_number 2
_symmetry_space_group_name_Hall '-P 1 (1/2*x+1/2*y,1/2*x-1/2*y,-z)'
_symmetry_space_group_name_H-M 'C -1'
_cell_angle_alpha 99.51
_cell_angle_beta 100.51
_cell_angle_gamma 83.43
_cell_formula_units_Z 12
_cell_length_a 10.121
_cell_length_b 11.070
_cell_length_c 7.312
_cell_volume 791.412
_database_code_amcsd 0000621
_exptl_crystal_density_diffrn 2.940
_cod_original_formula_sum '(Ca.96 Mn.04) Si O3'
_cod_database_code 9000609

loop_
_space_group_symop_operation_xyz
x,y,z
1/2+x,1/2+y,z
-x,-y,-z
1/2-x,1/2-y,-z

loop_
_atom_site_label
_atom_site_fract_x
_atom_site_fract_y
_atom_site_fract_z
_atom_site_occupancy
_atom_site_U_iso_or_equiv
_atom_site_type_symbol
_atom_site_attached_hydrogens
Ca1 0.02080 0.78070 0.07720 0.95000 0.00735 Ca 0
Mn1 0.02080 0.78070 0.07720 0.05000 0.00735 Mn 0
Ca2 0.01710 0.78060 0.57090 0.97000 0.00735 Ca 0
Mn2 0.01710 0.78060 0.57090 0.03000 0.00735 Mn 0
Ca3 0.01440 0.48850 0.25040 0.96000 0.00684 Ca 0
Mn3 0.01440 0.48850 0.25040 0.04000 0.00684 Mn 0
Si1 0.22650 0.95830 0.88770 1.00000 0.00532 Si 0
Si2 0.22670 0.95770 0.45370 1.00000 0.00557 Si 0
Si3 0.22640 0.17070 0.22360 1.00000 0.00532 Si 0
Oa1 0.11630 0.57970 0.03810 1.00000 0.00963 O 0
Oa2 0.11690 0.58140 0.56110 1.00000 0.00963 O 0
Oa3 0.11490 0.31410 0.73070 1.00000 0.00861 O 0
Ob1 0.12390 0.85840 0.87450 1.00000 0.01026 O 0
Ob2 0.12300 0.85770 0.36690 1.00000 0.01115 O 0
Ob3 0.11520 0.28640 0.22670 1.00000 0.00709 O 0
Oc1 0.22110 0.99630 0.67850 1.00000 0.01292 O 0
Oc2 0.18200 0.08860 0.37040 1.00000 0.00887 O 0
Oc3 0.18270 0.09070 0.01210 1.00000 0.00925 O 0

loop_
_cod_changelog_entry_id
_cod_changelog_entry_author
_cod_changelog_entry_date
_cod_changelog_entry_text
1
;cod-tools version 3.8.0
Id: cif_guess_AMCSD_atom_types 9581 2023-05-17 12:35:41Z saulius
;
2023-05-18T08:39:07+03:00
;Derived atom types and hydrogen counts
from atom names that follow the AMCSD naming convention
(Wat == water, O-H == hydroxyl).
;

loop_
_cod_related_entry_id
_cod_related_entry_database
_cod_related_entry_code
1 AMCSD 0000621
